data_7125729
loop_
_publ_author_name
'Shi, Yuesen'
'Xing, Huimin'
'Huang, Tianle'
'Liu, Xuexin'
'Chen, Jian'
'Guo, Xiaoyu'
'Li, Guo-Bo'
'Wu, Yong'

_publ_section_title
;
 Divergent C-H activation synthesis of chalcones, quinolones and indoles.
;
_journal_issue 10
_journal_name_full 'Chemical communications (Cambridge, England)'
_journal_page_first 1585
_journal_page_last 1588
_journal_paper_doi 10.1039/c9cc08926h
_journal_volume 56
_journal_year 2020
_chemical_formula_moiety 'C24 H20 N2 O4'
_chemical_formula_sum 'C24 H20 N2 O4'
_chemical_formula_weight 400.42
_space_group_crystal_system monoclinic
_space_group_IT_number 14
_space_group_name_Hall '-P 2ybc'
_space_group_name_H-M_alt 'P 1 21/c 1'
_atom_sites_solution_hydrogens geom
_atom_sites_solution_primary direct
_audit_creation_date 2019-05-09
_audit_creation_method
;
Olex2 1.2
(compiled 2018.05.29 svn.r3508 for OlexSys, GUI svn.r5506)
;
_audit_update_record
;
2019-10-06 deposited with the CCDC.	2020-01-02 downloaded from the CCDC.
;
_cell_angle_alpha 90
_cell_angle_beta 116.108(11)
_cell_angle_gamma 90
_cell_formula_units_Z 4
_cell_length_a 16.2065(14)
_cell_length_b 8.0264(5)
_cell_length_c 17.9481(17)
_cell_measurement_reflns_used 2347
_cell_measurement_temperature 293(2)
_cell_measurement_theta_max 27.8010
_cell_measurement_theta_min 3.3870
_cell_volume 2096.5(4)
_computing_cell_refinement
;
CrysAlisPro, Agilent Technologies,
Version 1.171.37.35 (release 13-08-2014 CrysAlis171 .NET)
(compiled Aug 13 2014,18:06:01)
;
_computing_data_collection
;
CrysAlisPro, Agilent Technologies,
Version 1.171.37.35 (release 13-08-2014 CrysAlis171 .NET)
(compiled Aug 13 2014,18:06:01)
;
_computing_data_reduction
;
CrysAlisPro, Agilent Technologies,
Version 1.171.37.35 (release 13-08-2014 CrysAlis171 .NET)
(compiled Aug 13 2014,18:06:01)
;
_computing_molecular_graphics 'Olex2 (Dolomanov et al., 2009)'
_computing_publication_material 'Olex2 (Dolomanov et al., 2009)'
_computing_structure_refinement 'ShelXL (Sheldrick, 2015)'
_computing_structure_solution 'ShelXS (Sheldrick, 2008)'
_diffrn_ambient_temperature 293.15
_diffrn_detector 'CCD plate'
_diffrn_detector_area_resol_mean 16.0874
_diffrn_detector_type Eos
_diffrn_measured_fraction_theta_full 0.998
_diffrn_measured_fraction_theta_max 0.853
_diffrn_measurement_details
;
#__ type_ start__ end____ width___ exp.time_
  1 omega   -6.00   22.00   1.0000    6.5000
omega____ theta____ kappa____ phi______ frames
    -      -14.8106  -99.0000 -150.0000 28

#__ type_ start__ end____ width___ exp.time_
  2 omega   18.00   76.00   1.0000    6.5000
omega____ theta____ kappa____ phi______ frames
    -       17.0762   38.0000  -90.0000 58

#__ type_ start__ end____ width___ exp.time_
  3 omega  -49.00   27.00   1.0000    6.5000
omega____ theta____ kappa____ phi______ frames
    -       17.0762  -57.0000  -30.0000 76

#__ type_ start__ end____ width___ exp.time_
  4 omega  -12.00   13.00   1.0000    6.5000
omega____ theta____ kappa____ phi______ frames
    -      -14.6544  -99.0000  -30.0000 25

#__ type_ start__ end____ width___ exp.time_
  5 omega  -50.00  -24.00   1.0000    6.5000
omega____ theta____ kappa____ phi______ frames
    -      -14.6544  -57.0000  150.0000 26

#__ type_ start__ end____ width___ exp.time_
  6 omega  -59.00  -33.00   1.0000    6.5000
omega____ theta____ kappa____ phi______ frames
    -      -14.6544  -57.0000   30.0000 26

#__ type_ start__ end____ width___ exp.time_
  7 omega   18.00   76.00   1.0000    6.5000
omega____ theta____ kappa____ phi______ frames
    -       16.7637   38.0000  150.0000 58
;
_diffrn_measurement_device 'four-circle diffractometer'
_diffrn_measurement_device_type 'Xcalibur, Eos'
_diffrn_measurement_method '\w scans'
_diffrn_orient_matrix_UB_11 0.0076951000
_diffrn_orient_matrix_UB_12 -0.0088800000
_diffrn_orient_matrix_UB_13 0.0418662000
_diffrn_orient_matrix_UB_21 -0.0480900000
_diffrn_orient_matrix_UB_22 -0.0041244000
_diffrn_orient_matrix_UB_23 -0.0129841000
_diffrn_orient_matrix_UB_31 0.0014648000
_diffrn_orient_matrix_UB_32 -0.0878650000
_diffrn_orient_matrix_UB_33 -0.0036444000
_diffrn_radiation_monochromator graphite
_diffrn_radiation_probe x-ray
_diffrn_radiation_type MoK\a
_diffrn_radiation_wavelength 0.71073
_diffrn_reflns_av_R_equivalents 0.0253
_diffrn_reflns_av_unetI/netI 0.0429
_diffrn_reflns_Laue_measured_fraction_full 0.998
_diffrn_reflns_Laue_measured_fraction_max 0.853
_diffrn_reflns_limit_h_max 21
_diffrn_reflns_limit_h_min -20
_diffrn_reflns_limit_k_max 10
_diffrn_reflns_limit_k_min -10
_diffrn_reflns_limit_l_max 24
_diffrn_reflns_limit_l_min -17
_diffrn_reflns_number 13664
_diffrn_reflns_point_group_measured_fraction_full 0.998
_diffrn_reflns_point_group_measured_fraction_max 0.853
_diffrn_reflns_theta_full 25.242
_diffrn_reflns_theta_max 29.494
_diffrn_reflns_theta_min 3.386
_diffrn_source 'Enhance (Mo) X-ray Source'
_exptl_absorpt_coefficient_mu 0.087
_exptl_absorpt_correction_T_max 1.00000
_exptl_absorpt_correction_T_min 0.72289
_exptl_absorpt_correction_type multi-scan
_exptl_absorpt_process_details
;
CrysAlisPro, Agilent Technologies,
Version 1.171.37.35 (release 13-08-2014 CrysAlis171 .NET)
(compiled Aug 13 2014,18:06:01)
Empirical absorption correction using spherical harmonics,
 implemented in SCALE3 ABSPACK scaling algorithm.
;
_exptl_crystal_density_diffrn 1.269
_exptl_crystal_density_method 'not measured'
_exptl_crystal_F_000 840
_exptl_crystal_recrystallization_method 'Re-crystallisation from solvent: DCM / Hexane'
_exptl_crystal_size_max 0.35
_exptl_crystal_size_mid 0.3
_exptl_crystal_size_min 0.25
_refine_diff_density_max 0.165
_refine_diff_density_min -0.174
_refine_diff_density_rms 0.033
_refine_ls_extinction_method none
_refine_ls_goodness_of_fit_ref 1.015
_refine_ls_hydrogen_treatment constr
_refine_ls_matrix_type full
_refine_ls_number_parameters 273
_refine_ls_number_reflns 4974
_refine_ls_number_restraints 0
_refine_ls_restrained_S_all 1.015
_refine_ls_R_factor_all 0.1060
_refine_ls_R_factor_gt 0.0569
_refine_ls_shift/su_max 0.001
_refine_ls_shift/su_mean 0.000
_refine_ls_structure_factor_coef Fsqd
_refine_ls_weighting_details 'w=1/[\s^2^(Fo^2^)+(0.0559P)^2^+0.2968P] where P=(Fo^2^+2Fc^2^)/3'
_refine_ls_weighting_scheme calc
_refine_ls_wR_factor_gt 0.1205
_refine_ls_wR_factor_ref 0.1409
_reflns_Friedel_coverage 0.000
_reflns_number_gt 2979
_reflns_number_total 4974
_reflns_threshold_expression 'I > 2\s(I)'
_cod_data_source_file c9cc08926h2.cif
_cod_data_source_block 190508_s3_sys
_cod_depositor_comments 'Adding full bibliography for 7125729--7125730.cif.'
_cod_original_cell_volume 2096.5(3)
_cod_database_code 7125729
_shelx_shelxl_version_number 2014/7
_chemical_oxdiff_formula c12h12n2o3
_shelx_space_group_comment
;
The symmetry employed for this shelxl refinement is uniquely defined
by the following loop, which should always be used as a source of
symmetry information in preference to the above space-group names.
They are only intended as comments.
;
_shelx_estimated_absorpt_t_max 0.978
_shelx_estimated_absorpt_t_min 0.970
_reflns_odcompleteness_completeness 99.72
_reflns_odcompleteness_iscentric 1
_reflns_odcompleteness_theta 26.32
_olex2_refinement_description
;
1. Fixed Uiso
 At 1.2 times of:
  All C(H) groups
 At 1.5 times of:
  All C(H,H,H) groups
2.a Aromatic/amide H refined with riding coordinates:
 C3(H3), C4(H4), C6(H6), C10(H10), C11(H11), C12(H12), C13(H13), C14(H14),
 C15(H15), C17(H17), C18(H18), C19(H19), C20(H20), C21(H21)
2.b Idealised Me refined as rotating group:
 C22(H22A,H22B,H22C), C24(H24A,H24B,H24C)
;
_olex2_submission_special_instructions 'No special instructions were received'

loop_
_space_group_symop_operation_xyz
'x, y, z'
'-x, y+1/2, -z+1/2'
'-x, -y, -z'
'x, -y-1/2, z-1/2'

loop_
_atom_site_label
_atom_site_type_symbol
_atom_site_fract_x
_atom_site_fract_y
_atom_site_fract_z
_atom_site_U_iso_or_equiv
_atom_site_adp_type
_atom_site_occupancy
_atom_site_site_symmetry_order
_atom_site_calc_flag
_atom_site_refinement_flags_posn
O1 O 0.67965(13) 0.5456(3) 0.56733(11) 0.1111(7) Uani 1 1 d .
O2 O 0.61592(11) 0.7971(3) 0.53401(10) 0.0897(6) Uani 1 1 d .
O3 O 0.38477(9) 0.92100(15) 0.25533(8) 0.0569(4) Uani 1 1 d .
O4 O 0.31087(14) 0.5110(2) 0.07017(10) 0.0853(5) Uani 1 1 d .
N1 N 0.37063(11) 0.43928(17) 0.19822(10) 0.0476(4) Uani 1 1 d .
N2 N 0.36146(13) 0.55203(19) 0.14174(12) 0.0593(5) Uani 1 1 d .
C1 C 0.42336(11) 0.6503(2) 0.30695(11) 0.0405(4) Uani 1 1 d .
C2 C 0.42591(12) 0.4875(2) 0.28070(12) 0.0443(4) Uani 1 1 d .
C3 C 0.48686(14) 0.3732(3) 0.33481(15) 0.0592(6) Uani 1 1 d .
H3 H 0.4864 0.2634 0.3181 0.071 Uiso 1 1 calc R
C4 C 0.54728(15) 0.4212(3) 0.41231(16) 0.0671(7) Uani 1 1 d .
H4 H 0.5874 0.3433 0.4485 0.081 Uiso 1 1 calc R
C5 C 0.55001(13) 0.5845(3) 0.43827(13) 0.0584(6) Uani 1 1 d .
C6 C 0.48706(12) 0.6978(2) 0.38504(12) 0.0495(5) Uani 1 1 d .
H6 H 0.4878 0.8073 0.4022 0.059 Uiso 1 1 calc R
C7 C 0.35630(12) 0.7818(2) 0.25641(11) 0.0405(4) Uani 1 1 d .
C8 C 0.25627(11) 0.7458(2) 0.21426(10) 0.0375(4) Uani 1 1 d .
C9 C 0.20091(12) 0.8705(2) 0.15112(11) 0.0436(4) Uani 1 1 d .
C10 C 0.20581(16) 0.8845(3) 0.07680(13) 0.0654(6) Uani 1 1 d .
H10 H 0.2437 0.8132 0.0649 0.078 Uiso 1 1 calc R
C11 C 0.1549(2) 1.0034(4) 0.01999(16) 0.0916(9) Uani 1 1 d .
H11 H 0.1584 1.0121 -0.0302 0.110 Uiso 1 1 calc R
C12 C 0.0997(2) 1.1077(3) 0.0369(2) 0.1028(11) Uani 1 1 d .
H12 H 0.0644 1.1864 -0.0022 0.123 Uiso 1 1 calc R
C13 C 0.09556(17) 1.0981(3) 0.1100(2) 0.0894(9) Uani 1 1 d .
H13 H 0.0583 1.1715 0.1215 0.107 Uiso 1 1 calc R
C14 C 0.14604(13) 0.9807(2) 0.16772(14) 0.0599(6) Uani 1 1 d .
H14 H 0.1432 0.9757 0.2183 0.072 Uiso 1 1 calc R
C15 C 0.22200(12) 0.6196(2) 0.24068(10) 0.0411(4) Uani 1 1 d .
H15 H 0.2653 0.5605 0.2853 0.049 Uiso 1 1 calc R
C16 C 0.12747(12) 0.5593(2) 0.21087(11) 0.0418(4) Uani 1 1 d .
C17 C 0.10575(14) 0.4668(3) 0.26494(13) 0.0596(6) Uani 1 1 d .
H17 H 0.1504 0.4488 0.3189 0.072 Uiso 1 1 calc R
C18 C 0.01928(16) 0.4013(3) 0.24021(17) 0.0765(7) Uani 1 1 d .
H18 H 0.0057 0.3412 0.2777 0.092 Uiso 1 1 calc R
C19 C -0.04631(16) 0.4240(3) 0.16141(17) 0.0702(6) Uani 1 1 d .
H19 H -0.1046 0.3791 0.1448 0.084 Uiso 1 1 calc R
C20 C -0.02638(14) 0.5133(2) 0.10625(14) 0.0616(6) Uani 1 1 d .
H20 H -0.0712 0.5285 0.0521 0.074 Uiso 1 1 calc R
C21 C 0.05999(13) 0.5805(2) 0.13092(12) 0.0516(5) Uani 1 1 d .
H21 H 0.0729 0.6411 0.0931 0.062 Uiso 1 1 calc R
C22 C 0.32399(18) 0.2802(2) 0.17528(16) 0.0788(7) Uani 1 1 d .
H22A H 0.2588 0.2981 0.1472 0.118 Uiso 1 1 calc GR
H22B H 0.3386 0.2149 0.2243 0.118 Uiso 1 1 calc GR
H22C H 0.3436 0.2221 0.1391 0.118 Uiso 1 1 calc GR
C23 C 0.62157(16) 0.6354(4) 0.51917(15) 0.0771(7) Uani 1 1 d .
C24 C 0.6883(2) 0.8690(5) 0.60713(17) 0.1239(12) Uani 1 1 d .
H24A H 0.6824 0.9881 0.6048 0.186 Uiso 1 1 calc GR
H24B H 0.7468 0.8386 0.6097 0.186 Uiso 1 1 calc GR
H24C H 0.6840 0.8281 0.6556 0.186 Uiso 1 1 calc GR

loop_
_atom_site_aniso_label
_atom_site_aniso_U_11
_atom_site_aniso_U_22
_atom_site_aniso_U_33
_atom_site_aniso_U_23
_atom_site_aniso_U_13
_atom_site_aniso_U_12
O1 0.0630(11) 0.174(2) 0.0657(12) 0.0460(12) 0.0001(10) 0.0246(12)
O2 0.0614(11) 0.1392(17) 0.0479(10) 0.0057(10) 0.0052(8) -0.0136(11)
O3 0.0525(8) 0.0384(7) 0.0661(9) 0.0071(6) 0.0134(7) -0.0006(6)
O4 0.1194(15) 0.0754(11) 0.0561(10) -0.0124(8) 0.0339(11) -0.0033(10)
N1 0.0507(10) 0.0352(8) 0.0625(11) 0.0038(7) 0.0299(9) 0.0036(7)
N2 0.0780(13) 0.0470(9) 0.0568(12) 0.0038(9) 0.0331(11) 0.0026(9)
C1 0.0321(9) 0.0437(9) 0.0468(11) 0.0109(8) 0.0184(9) 0.0046(7)
C2 0.0370(10) 0.0433(10) 0.0577(12) 0.0163(9) 0.0256(10) 0.0080(8)
C3 0.0534(13) 0.0539(11) 0.0767(16) 0.0251(11) 0.0345(13) 0.0213(10)
C4 0.0495(13) 0.0800(16) 0.0774(17) 0.0412(13) 0.0331(13) 0.0278(12)
C5 0.0342(10) 0.0918(16) 0.0481(12) 0.0258(11) 0.0172(10) 0.0079(10)
C6 0.0374(10) 0.0623(12) 0.0470(12) 0.0117(9) 0.0170(10) 0.0023(9)
C7 0.0429(10) 0.0374(9) 0.0408(10) 0.0053(8) 0.0178(9) 0.0063(8)
C8 0.0380(9) 0.0378(9) 0.0365(9) 0.0048(7) 0.0162(8) 0.0086(7)
C9 0.0367(10) 0.0377(9) 0.0474(11) 0.0091(8) 0.0103(9) 0.0020(8)
C10 0.0656(14) 0.0720(14) 0.0525(13) 0.0208(11) 0.0205(12) 0.0085(11)
C11 0.0839(19) 0.103(2) 0.0639(17) 0.0412(15) 0.0104(15) -0.0074(17)
C12 0.0631(17) 0.0721(17) 0.121(3) 0.0535(18) -0.0071(18) 0.0020(14)
C13 0.0542(15) 0.0489(13) 0.135(3) 0.0172(15) 0.0139(17) 0.0166(11)
C14 0.0443(11) 0.0446(11) 0.0790(15) 0.0029(10) 0.0164(11) 0.0080(9)
C15 0.0370(9) 0.0461(9) 0.0385(10) 0.0112(8) 0.0151(8) 0.0118(8)
C16 0.0388(10) 0.0422(9) 0.0462(11) 0.0089(8) 0.0203(9) 0.0093(8)
C17 0.0453(12) 0.0754(14) 0.0589(13) 0.0216(11) 0.0236(11) 0.0059(10)
C18 0.0575(15) 0.0942(17) 0.0864(18) 0.0273(14) 0.0395(15) -0.0006(13)
C19 0.0454(12) 0.0676(14) 0.0976(19) 0.0066(13) 0.0314(14) -0.0013(11)
C20 0.0484(12) 0.0541(12) 0.0657(15) 0.0059(10) 0.0099(11) 0.0009(10)
C21 0.0497(12) 0.0470(10) 0.0530(12) 0.0091(9) 0.0179(10) 0.0023(9)
C22 0.0981(19) 0.0451(12) 0.101(2) -0.0101(12) 0.0516(17) -0.0179(12)
C23 0.0480(14) 0.125(2) 0.0565(15) 0.0233(16) 0.0212(13) 0.0011(15)
C24 0.089(2) 0.192(4) 0.0599(18) -0.014(2) 0.0052(16) -0.027(2)

loop_
_atom_type_symbol
_atom_type_description
_atom_type_scat_dispersion_real
_atom_type_scat_dispersion_imag
_atom_type_scat_source
C C 0.0033 0.0016 'International Tables Vol C Tables 4.2.6.8 and 6.1.1.4'
H H 0.0000 0.0000 'International Tables Vol C Tables 4.2.6.8 and 6.1.1.4'
N N 0.0061 0.0033 'International Tables Vol C Tables 4.2.6.8 and 6.1.1.4'
O O 0.0106 0.0060 'International Tables Vol C Tables 4.2.6.8 and 6.1.1.4'

loop_
_geom_angle_atom_site_label_1
_geom_angle_atom_site_label_2
_geom_angle_atom_site_label_3
_geom_angle
C23 O2 C24 118.1(2)
N2 N1 C2 115.15(15)
N2 N1 C22 121.25(18)
C2 N1 C22 123.57(16)
O4 N2 N1 114.74(17)
C2 C1 C7 125.15(16)
C6 C1 C2 118.79(16)
C6 C1 C7 116.06(16)
C1 C2 N1 120.88(15)
C3 C2 N1 118.92(18)
C3 C2 C1 120.11(19)
C2 C3 H3 120.0
C4 C3 C2 120.1(2)
C4 C3 H3 120.0
C3 C4 H4 119.5
C3 C4 C5 120.99(19)
C5 C4 H4 119.5
C4 C5 C6 119.0(2)
C4 C5 C23 119.5(2)
C6 C5 C23 121.5(2)
C1 C6 C5 120.89(19)
C1 C6 H6 119.6
C5 C6 H6 119.6
O3 C7 C1 118.59(16)
O3 C7 C8 120.59(15)
C8 C7 C1 120.64(14)
C9 C8 C7 114.59(14)
C15 C8 C7 119.80(15)
C15 C8 C9 125.19(16)
C10 C9 C8 121.53(17)
C10 C9 C14 118.42(18)
C14 C9 C8 119.99(17)
C9 C10 H10 119.9
C11 C10 C9 120.2(2)
C11 C10 H10 119.9
C10 C11 H11 119.9
C12 C11 C10 120.2(3)
C12 C11 H11 119.9
C11 C12 H12 119.8
C13 C12 C11 120.3(2)
C13 C12 H12 119.8
C12 C13 H13 119.8
C12 C13 C14 120.5(3)
C14 C13 H13 119.8
C9 C14 H14 119.8
C13 C14 C9 120.3(2)
C13 C14 H14 119.8
C8 C15 H15 114.7
C8 C15 C16 130.62(16)
C16 C15 H15 114.7
C17 C16 C15 117.95(17)
C21 C16 C15 124.19(16)
C21 C16 C17 117.75(17)
C16 C17 H17 119.5
C18 C17 C16 121.1(2)
C18 C17 H17 119.5
C17 C18 H18 119.8
C19 C18 C17 120.3(2)
C19 C18 H18 119.8
C18 C19 H19 120.1
C18 C19 C20 119.8(2)
C20 C19 H19 120.1
C19 C20 H20 120.0
C19 C20 C21 120.1(2)
C21 C20 H20 120.0
C16 C21 H21 119.5
C20 C21 C16 120.90(18)
C20 C21 H21 119.5
N1 C22 H22A 109.5
N1 C22 H22B 109.5
N1 C22 H22C 109.5
H22A C22 H22B 109.5
H22A C22 H22C 109.5
H22B C22 H22C 109.5
O1 C23 O2 122.8(3)
O1 C23 C5 125.1(3)
O2 C23 C5 112.1(2)
O2 C24 H24A 109.5
O2 C24 H24B 109.5
O2 C24 H24C 109.5
H24A C24 H24B 109.5
H24A C24 H24C 109.5
H24B C24 H24C 109.5

loop_
_geom_bond_atom_site_label_1
_geom_bond_atom_site_label_2
_geom_bond_distance
O1 C23 1.199(3)
O2 C23 1.336(3)
O2 C24 1.441(3)
O3 C7 1.2124(19)
O4 N2 1.226(2)
N1 N2 1.317(2)
N1 C2 1.406(2)
N1 C22 1.448(2)
C1 C2 1.396(2)
C1 C6 1.379(2)
C1 C7 1.500(2)
C2 C3 1.384(3)
C3 H3 0.9300
C3 C4 1.358(3)
C4 H4 0.9300
C4 C5 1.385(3)
C5 C6 1.387(3)
C5 C23 1.462(3)
C6 H6 0.9300
C7 C8 1.485(2)
C8 C9 1.482(2)
C8 C15 1.338(2)
C9 C10 1.375(3)
C9 C14 1.377(3)
C10 H10 0.9300
C10 C11 1.375(3)
C11 H11 0.9300
C11 C12 1.354(4)
C12 H12 0.9300
C12 C13 1.343(4)
C13 H13 0.9300
C13 C14 1.373(3)
C14 H14 0.9300
C15 H15 0.9300
C15 C16 1.465(2)
C16 C17 1.385(2)
C16 C21 1.380(3)
C17 H17 0.9300
C17 C18 1.375(3)
C18 H18 0.9300
C18 C19 1.356(3)
C19 H19 0.9300
C19 C20 1.371(3)
C20 H20 0.9300
C20 C21 1.379(3)
C21 H21 0.9300
C22 H22A 0.9600
C22 H22B 0.9600
C22 H22C 0.9600
C24 H24A 0.9600
C24 H24B 0.9600
C24 H24C 0.9600

loop_
_geom_torsion_atom_site_label_1
_geom_torsion_atom_site_label_2
_geom_torsion_atom_site_label_3
_geom_torsion_atom_site_label_4
_geom_torsion
O3 C7 C8 C9 19.0(2)
O3 C7 C8 C15 -153.86(17)
N1 C2 C3 C4 173.53(17)
N2 N1 C2 C1 38.1(2)
N2 N1 C2 C3 -138.53(17)
C1 C2 C3 C4 -3.1(3)
C1 C7 C8 C9 -166.03(15)
C1 C7 C8 C15 21.1(2)
C2 N1 N2 O4 -177.85(17)
C2 C1 C6 C5 -2.9(2)
C2 C1 C7 O3 -135.73(18)
C2 C1 C7 C8 49.2(2)
C2 C3 C4 C5 -0.8(3)
C3 C4 C5 C6 2.8(3)
C3 C4 C5 C23 -174.25(18)
C4 C5 C6 C1 -0.9(3)
C4 C5 C23 O1 -0.9(3)
C4 C5 C23 O2 178.56(19)
C6 C1 C2 N1 -171.64(15)
C6 C1 C2 C3 4.9(2)
C6 C1 C7 O3 43.9(2)
C6 C1 C7 C8 -131.16(17)
C6 C5 C23 O1 -177.9(2)
C6 C5 C23 O2 1.5(3)
C7 C1 C2 N1 8.0(3)
C7 C1 C2 C3 -175.49(16)
C7 C1 C6 C5 177.46(16)
C7 C8 C9 C10 70.8(2)
C7 C8 C9 C14 -106.32(19)
C7 C8 C15 C16 179.59(17)
C8 C9 C10 C11 -178.8(2)
C8 C9 C14 C13 179.09(19)
C8 C15 C16 C17 -158.06(19)
C8 C15 C16 C21 25.8(3)
C9 C8 C15 C16 7.5(3)
C9 C10 C11 C12 0.1(4)
C10 C9 C14 C13 1.9(3)
C10 C11 C12 C13 1.3(4)
C11 C12 C13 C14 -1.1(4)
C12 C13 C14 C9 -0.5(4)
C14 C9 C10 C11 -1.7(3)
C15 C8 C9 C10 -116.8(2)
C15 C8 C9 C14 66.1(2)
C15 C16 C17 C18 -177.7(2)
C15 C16 C21 C20 176.85(17)
C16 C17 C18 C19 1.1(4)
C17 C16 C21 C20 0.7(3)
C17 C18 C19 C20 -0.3(4)
C18 C19 C20 C21 -0.3(3)
C19 C20 C21 C16 0.1(3)
C21 C16 C17 C18 -1.3(3)
C22 N1 N2 O4 0.3(3)
C22 N1 C2 C1 -140.06(19)
C22 N1 C2 C3 43.3(3)
C23 C5 C6 C1 176.11(17)
C24 O2 C23 O1 6.5(3)
C24 O2 C23 C5 -173.0(2)
